data_4070534
loop_
_publ_author_name
'Partyka, David V.'
'Robilotto, Thomas J.'
'Zeller, Matthias'
'Hunter, Allen D.'
'Gray, Thomas G.'

_publ_section_title
;
 Dialkylbiarylphosphine Complexes of Gold(I) Halides. Gold&#x2212;Aryl
 \p-Interactions in the Solid State
;
_journal_issue 1
_journal_name_full Organometallics
_journal_page_first 28
_journal_paper_doi 10.1021/om700517q
_journal_volume 27
_journal_year 2008
_chemical_formula_sum 'C25 H33 Au Br P'
_chemical_formula_weight 641.36
_chemical_name_systematic
;

 ?

;
_space_group_IT_number 15
_symmetry_cell_setting monoclinic
_symmetry_space_group_name_Hall '-C 2yc'
_symmetry_space_group_name_H-M 'C 1 2/c 1'
_atom_sites_solution_hydrogens geom
_atom_sites_solution_primary direct
_atom_sites_solution_secondary difmap
_audit_creation_method SHELXL-97
_cell_angle_alpha 90.00
_cell_angle_beta 92.877(3)
_cell_angle_gamma 90.00
_cell_formula_units_Z 8
_cell_length_a 23.054(4)
_cell_length_b 10.1873(17)
_cell_length_c 19.950(3)
_cell_measurement_reflns_used 7030
_cell_measurement_temperature 100(2)
_cell_measurement_theta_max 30.49
_cell_measurement_theta_min 2.39
_cell_volume 4679.5(13)
_computing_cell_refinement 'SAINT+ 6.45 (Bruker, 2003)'
_computing_data_collection 'SMART 5.630 (Bruker, 1997-2002)'
_computing_data_reduction 'SAINT+ 6.45'
_computing_molecular_graphics 'SHELXTL 6.14'
_computing_publication_material 'SHELXTL 6.14'
_computing_structure_refinement 'SHELXTL 6.14'
_computing_structure_solution 'SHELXTL 6.14 (Bruker, 2000-2003)'
_diffrn_ambient_temperature 100(2)
_diffrn_measured_fraction_theta_full 1.000
_diffrn_measured_fraction_theta_max 1.000
_diffrn_measurement_device_type 'Bruker AXS SMART APEX CCD diffractometer'
_diffrn_measurement_method '\w scans'
_diffrn_radiation_monochromator graphite
_diffrn_radiation_source 'fine-focus sealed tube'
_diffrn_radiation_type MoK\a
_diffrn_radiation_wavelength 0.71073
_diffrn_reflns_av_R_equivalents 0.0266
_diffrn_reflns_av_sigmaI/netI 0.0247
_diffrn_reflns_limit_h_max 30
_diffrn_reflns_limit_h_min -30
_diffrn_reflns_limit_k_max 13
_diffrn_reflns_limit_k_min -13
_diffrn_reflns_limit_l_max 26
_diffrn_reflns_limit_l_min -26
_diffrn_reflns_number 23305
_diffrn_reflns_theta_full 28.28
_diffrn_reflns_theta_max 28.28
_diffrn_reflns_theta_min 1.77
_diffrn_standards_decay_% none
_diffrn_standards_number 0
_exptl_absorpt_coefficient_mu 8.072
_exptl_absorpt_correction_T_max 0.446
_exptl_absorpt_correction_T_min 0.258
_exptl_absorpt_correction_type multi-scan
_exptl_absorpt_process_details 'SADABS in SAINT+ (Bruker, 2003)'
_exptl_crystal_colour colourless
_exptl_crystal_density_diffrn 1.821
_exptl_crystal_density_method 'not measured'
_exptl_crystal_description rod
_exptl_crystal_F_000 2496
_exptl_crystal_size_max 0.34
_exptl_crystal_size_mid 0.14
_exptl_crystal_size_min 0.10
_refine_diff_density_max 2.227
_refine_diff_density_min -1.524
_refine_diff_density_rms 0.153
_refine_ls_extinction_method none
_refine_ls_goodness_of_fit_ref 1.454
_refine_ls_hydrogen_treatment constr
_refine_ls_matrix_type full
_refine_ls_number_parameters 265
_refine_ls_number_reflns 5811
_refine_ls_number_restraints 2
_refine_ls_restrained_S_all 1.455
_refine_ls_R_factor_all 0.0419
_refine_ls_R_factor_gt 0.0410
_refine_ls_shift/su_max 0.000
_refine_ls_shift/su_mean 0.000
_refine_ls_structure_factor_coef Fsqd
_refine_ls_weighting_details 'calc w=1/[\s^2^(Fo^2^)+(0.0095P)^2^+53.8338P] where P=(Fo^2^+2Fc^2^)/3'
_refine_ls_weighting_scheme calc
_refine_ls_wR_factor_gt 0.0825
_refine_ls_wR_factor_ref 0.0828
_reflns_number_gt 5730
_reflns_number_total 5811
_reflns_threshold_expression >I>2\s(I)
_cod_data_source_file om700517q-file001.cif
_cod_data_source_block 06mz184m
_cod_depositor_comments
;
The following automatic conversions were performed:

'_symmetry_cell_setting' value 'Monoclinic' changed to 'monoclinic'
according to /home/saulius/struct/CIF-dictionaries/cif_core.dic
dictionary named 'cif_core.dic' version 2.4.1 from 2010-06-29.

Automatic conversion script
Id: cif_fix_values 1715 2011-07-08 13:25:40Z adriana 
;
_cod_original_cell_volume 4679.5(14)
_cod_original_sg_symbol_H-M C2/c
_cod_database_code 4070534

loop_
_symmetry_equiv_pos_as_xyz
'x, y, z'
'-x, y, -z+1/2'
'x+1/2, y+1/2, z'
'-x+1/2, y+1/2, -z+1/2'
'-x, -y, -z'
'x, -y, z-1/2'
'-x+1/2, -y+1/2, -z'
'x+1/2, -y+1/2, z-1/2'

loop_
_atom_site_label
_atom_site_type_symbol
_atom_site_fract_x
_atom_site_fract_y
_atom_site_fract_z
_atom_site_U_iso_or_equiv
_atom_site_adp_type
_atom_site_occupancy
_atom_site_symmetry_multiplicity
_atom_site_calc_flag
_atom_site_refinement_flags
_atom_site_disorder_assembly
_atom_site_disorder_group
Au1 Au 0.158244(9) 0.29833(2) 0.073846(10) 0.01745(6) Uani 1 1 d . A .
C1 C 0.1075(2) -0.0109(6) 0.1121(3) 0.0187(10) Uani 1 1 d . A .
C2 C 0.1163(3) -0.1436(6) 0.1284(3) 0.0226(11) Uani 1 1 d . . .
H2 H 0.1533 -0.1819 0.1227 0.027 Uiso 1 1 calc R . .
C3 C 0.0725(3) -0.2199(6) 0.1527(3) 0.0260(12) Uani 1 1 d . . .
H3 H 0.0791 -0.3101 0.1624 0.031 Uiso 1 1 calc R . .
C4 C 0.0189(3) -0.1643(6) 0.1629(3) 0.0283(13) Uani 1 1 d . . .
H4 H -0.0116 -0.2159 0.1794 0.034 Uiso 1 1 calc R . .
C5 C 0.0103(2) -0.0330(6) 0.1488(3) 0.0250(12) Uani 1 1 d . A .
H5 H -0.0262 0.0054 0.1571 0.030 Uiso 1 1 calc R . .
C6 C 0.0534(2) 0.0456(6) 0.1226(3) 0.0209(11) Uani 1 1 d D . .
C7 C 0.0347(3) 0.1824(6) 0.1044(4) 0.0200(15) Uani 0.837(7) 1 d PD A 1
C8 C 0.0051(3) 0.2060(8) 0.0427(4) 0.0262(15) Uani 0.837(7) 1 d P A 1
H8 H 0.0021 0.1383 0.0099 0.031 Uiso 0.837(7) 1 calc PR A 1
C9 C -0.0199(3) 0.3265(8) 0.0290(4) 0.0300(17) Uani 0.837(7) 1 d P A 1
H9 H -0.0392 0.3430 -0.0134 0.036 Uiso 0.837(7) 1 calc PR A 1
C10 C -0.0165(3) 0.4235(8) 0.0779(4) 0.0305(17) Uani 0.837(7) 1 d P A 1
H10 H -0.0347 0.5059 0.0695 0.037 Uiso 0.837(7) 1 calc PR A 1
C11 C 0.0133(3) 0.4009(8) 0.1388(4) 0.0286(16) Uani 0.837(7) 1 d P A 1
H11 H 0.0161 0.4691 0.1713 0.034 Uiso 0.837(7) 1 calc PR A 1
C12 C 0.0393(3) 0.2803(7) 0.1532(3) 0.0229(14) Uani 0.837(7) 1 d PD A 1
C13 C 0.0718(3) 0.2574(8) 0.2201(3) 0.0252(15) Uani 0.837(7) 1 d PD A 1
H13A H 0.0581 0.1759 0.2401 0.038 Uiso 0.837(7) 1 calc PR A 1
H13B H 0.0649 0.3310 0.2503 0.038 Uiso 0.837(7) 1 calc PR A 1
H13C H 0.1135 0.2503 0.2132 0.038 Uiso 0.837(7) 1 calc PR A 1
C7B C 0.0428(12) 0.1959(15) 0.1310(13) 0.0200(15) Uani 0.163(7) 1 d PGD A 2
C8B C 0.0617(11) 0.261(2) 0.1894(11) 0.0262(15) Uani 0.163(7) 1 d PG A 2
H8B H 0.0854 0.2168 0.2225 0.031 Uiso 0.163(7) 1 calc PR A 2
C9B C 0.0458(11) 0.391(2) 0.1992(11) 0.0300(17) Uani 0.163(7) 1 d PG A 2
H9B H 0.0587 0.4356 0.2391 0.036 Uiso 0.163(7) 1 calc PR A 2
C10B C 0.0111(12) 0.4558(16) 0.1508(14) 0.0305(17) Uani 0.163(7) 1 d PG A 2
H10B H 0.0002 0.5446 0.1576 0.037 Uiso 0.163(7) 1 calc PR A 2
C11B C -0.0078(11) 0.391(2) 0.0925(12) 0.0286(16) Uani 0.163(7) 1 d PG A 2
H11B H -0.0315 0.4349 0.0594 0.034 Uiso 0.163(7) 1 calc PR A 2
C12B C 0.0081(11) 0.261(2) 0.0826(11) 0.0229(14) Uani 0.163(7) 1 d PGD A 2
C13B C -0.0084(18) 0.195(4) 0.0162(15) 0.0252(15) Uani 0.163(7) 1 d PD A 2
H13D H -0.0419 0.2398 -0.0054 0.038 Uiso 0.163(7) 1 calc PR A 2
H13E H -0.0184 0.1026 0.0242 0.038 Uiso 0.163(7) 1 calc PR A 2
H13F H 0.0244 0.1988 -0.0131 0.038 Uiso 0.163(7) 1 calc PR A 2
C14 C 0.2325(2) 0.0297(5) 0.1306(3) 0.0179(10) Uani 1 1 d . A .
H14 H 0.2387 -0.0666 0.1247 0.021 Uiso 1 1 calc R . .
C15 C 0.2234(3) 0.0563(7) 0.2052(3) 0.0275(13) Uani 1 1 d . . .
H15A H 0.2155 0.1509 0.2118 0.033 Uiso 1 1 calc R . .
H15B H 0.1894 0.0062 0.2194 0.033 Uiso 1 1 calc R . .
C16 C 0.2770(3) 0.0166(8) 0.2482(3) 0.0360(16) Uani 1 1 d . . .
H16A H 0.2708 0.0373 0.2958 0.043 Uiso 1 1 calc R . .
H16B H 0.2828 -0.0794 0.2445 0.043 Uiso 1 1 calc R . .
C17 C 0.3311(3) 0.0870(7) 0.2268(3) 0.0337(15) Uani 1 1 d . . .
H17A H 0.3653 0.0544 0.2538 0.040 Uiso 1 1 calc R . .
H17B H 0.3272 0.1822 0.2355 0.040 Uiso 1 1 calc R . .
C18 C 0.3403(3) 0.0650(7) 0.1524(3) 0.0300(14) Uani 1 1 d . . .
H18A H 0.3497 -0.0285 0.1450 0.036 Uiso 1 1 calc R . .
H18B H 0.3737 0.1184 0.1390 0.036 Uiso 1 1 calc R . .
C19 C 0.2863(2) 0.1022(6) 0.1087(3) 0.0242(12) Uani 1 1 d . . .
H19A H 0.2797 0.1980 0.1118 0.029 Uiso 1 1 calc R . .
H19B H 0.2928 0.0807 0.0613 0.029 Uiso 1 1 calc R . .
C20 C 0.1791(2) 0.0143(5) -0.0065(3) 0.0171(10) Uani 1 1 d . A .
H20 H 0.2185 0.0443 -0.0190 0.021 Uiso 1 1 calc R . .
C21 C 0.1352(2) 0.0731(6) -0.0585(3) 0.0196(11) Uani 1 1 d . . .
H21A H 0.1368 0.1701 -0.0562 0.023 Uiso 1 1 calc R . .
H21B H 0.0954 0.0452 -0.0483 0.023 Uiso 1 1 calc R . .
C22 C 0.1489(2) 0.0271(6) -0.1298(3) 0.0230(12) Uani 1 1 d . . .
H22A H 0.1197 0.0639 -0.1628 0.028 Uiso 1 1 calc R . .
H22B H 0.1876 0.0603 -0.1410 0.028 Uiso 1 1 calc R . .
C23 C 0.1483(2) -0.1225(6) -0.1344(3) 0.0226(11) Uani 1 1 d . . .
H23A H 0.1087 -0.1553 -0.1270 0.027 Uiso 1 1 calc R . .
H23B H 0.1587 -0.1498 -0.1799 0.027 Uiso 1 1 calc R . .
C24 C 0.1911(2) -0.1822(5) -0.0824(3) 0.0213(11) Uani 1 1 d . . .
H24A H 0.2311 -0.1571 -0.0930 0.026 Uiso 1 1 calc R . .
H24B H 0.1882 -0.2791 -0.0844 0.026 Uiso 1 1 calc R . .
C25 C 0.1791(2) -0.1357(6) -0.0114(3) 0.0208(11) Uani 1 1 d . . .
H25A H 0.1409 -0.1697 0.0012 0.025 Uiso 1 1 calc R . .
H25B H 0.2091 -0.1718 0.0207 0.025 Uiso 1 1 calc R . .
Br1 Br 0.15336(2) 0.53302(6) 0.06221(3) 0.02403(12) Uani 1 1 d . . .
P1 P 0.16817(6) 0.07878(14) 0.07840(7) 0.0162(3) Uani 1 1 d . . .

loop_
_atom_site_aniso_label
_atom_site_aniso_U_11
_atom_site_aniso_U_22
_atom_site_aniso_U_33
_atom_site_aniso_U_23
_atom_site_aniso_U_13
_atom_site_aniso_U_12
Au1 0.01671(10) 0.01874(10) 0.01720(10) -0.00138(8) 0.00399(7) 0.00155(8)
C1 0.019(2) 0.023(3) 0.015(2) 0.001(2) 0.0019(19) 0.001(2)
C2 0.024(3) 0.025(3) 0.020(3) 0.002(2) 0.005(2) 0.005(2)
C3 0.031(3) 0.021(3) 0.027(3) 0.002(2) 0.005(2) -0.001(2)
C4 0.027(3) 0.032(3) 0.026(3) 0.002(2) 0.008(2) -0.006(3)
C5 0.015(2) 0.032(3) 0.029(3) 0.005(3) 0.006(2) 0.002(2)
C6 0.018(3) 0.025(3) 0.020(3) 0.005(2) -0.001(2) 0.003(2)
C7 0.013(3) 0.023(3) 0.024(4) 0.005(3) 0.006(3) 0.006(2)
C8 0.023(4) 0.033(4) 0.023(4) -0.001(3) 0.007(3) -0.002(3)
C9 0.022(3) 0.037(4) 0.031(4) 0.008(3) 0.002(3) 0.003(3)
C10 0.023(3) 0.025(4) 0.045(5) 0.011(3) 0.012(3) 0.008(3)
C11 0.030(4) 0.024(4) 0.033(4) -0.002(3) 0.014(3) -0.001(3)
C12 0.017(3) 0.028(4) 0.025(3) 0.002(3) 0.010(3) 0.000(3)
C13 0.026(3) 0.031(4) 0.019(3) -0.006(3) 0.006(3) 0.001(3)
C7B 0.013(3) 0.023(3) 0.024(4) 0.005(3) 0.006(3) 0.006(2)
C8B 0.023(4) 0.033(4) 0.023(4) -0.001(3) 0.007(3) -0.002(3)
C9B 0.022(3) 0.037(4) 0.031(4) 0.008(3) 0.002(3) 0.003(3)
C10B 0.023(3) 0.025(4) 0.045(5) 0.011(3) 0.012(3) 0.008(3)
C11B 0.030(4) 0.024(4) 0.033(4) -0.002(3) 0.014(3) -0.001(3)
C12B 0.017(3) 0.028(4) 0.025(3) 0.002(3) 0.010(3) 0.000(3)
C13B 0.026(3) 0.031(4) 0.019(3) -0.006(3) 0.006(3) 0.001(3)
C14 0.017(2) 0.020(3) 0.017(2) -0.005(2) -0.0019(19) 0.008(2)
C15 0.025(3) 0.041(4) 0.017(3) -0.004(2) 0.003(2) 0.001(3)
C16 0.032(3) 0.055(5) 0.020(3) 0.004(3) -0.005(3) -0.005(3)
C17 0.031(3) 0.040(4) 0.029(3) -0.007(3) -0.009(3) -0.001(3)
C18 0.022(3) 0.041(4) 0.027(3) -0.006(3) -0.001(2) 0.001(3)
C19 0.020(3) 0.032(3) 0.021(3) -0.003(2) 0.003(2) -0.001(2)
C20 0.015(2) 0.021(3) 0.015(2) -0.001(2) 0.0018(18) 0.001(2)
C21 0.021(3) 0.021(3) 0.017(2) 0.000(2) 0.001(2) 0.002(2)
C22 0.020(3) 0.033(3) 0.016(3) 0.001(2) 0.000(2) -0.002(2)
C23 0.022(3) 0.028(3) 0.018(3) -0.004(2) 0.003(2) 0.000(2)
C24 0.023(3) 0.019(3) 0.022(3) -0.005(2) 0.001(2) 0.004(2)
C25 0.022(3) 0.024(3) 0.016(2) -0.001(2) -0.001(2) 0.005(2)
Br1 0.0232(3) 0.0190(3) 0.0301(3) -0.0019(2) 0.0043(2) 0.0018(2)
P1 0.0143(6) 0.0192(7) 0.0150(6) -0.0016(5) 0.0003(5) 0.0028(5)

loop_
_atom_type_symbol
_atom_type_description
_atom_type_scat_dispersion_real
_atom_type_scat_dispersion_imag
_atom_type_scat_source
C C 0.0033 0.0016 'International Tables Vol C Tables 4.2.6.8 and 6.1.1.4'
H H 0.0000 0.0000 'International Tables Vol C Tables 4.2.6.8 and 6.1.1.4'
P P 0.1023 0.0942 'International Tables Vol C Tables 4.2.6.8 and 6.1.1.4'
Br Br -0.2901 2.4595 'International Tables Vol C Tables 4.2.6.8 and 6.1.1.4'
Au Au -2.0133 8.8022 'International Tables Vol C Tables 4.2.6.8 and 6.1.1.4'

loop_
_geom_angle_atom_site_label_1
_geom_angle_atom_site_label_2
_geom_angle_atom_site_label_3
_geom_angle
P1 Au1 Br1 175.39(4)
C6 C1 C2 118.8(5)
C6 C1 P1 123.7(4)
C2 C1 P1 117.5(4)
C3 C2 C1 121.5(5)
C3 C2 H2 119.3
C1 C2 H2 119.3
C4 C3 C2 119.7(6)
C4 C3 H3 120.1
C2 C3 H3 120.1
C5 C4 C3 119.2(6)
C5 C4 H4 120.4
C3 C4 H4 120.4
C4 C5 C6 122.3(5)
C4 C5 H5 118.9
C6 C5 H5 118.9
C5 C6 C1 118.4(5)
C5 C6 C7 115.0(5)
C1 C6 C7 126.5(5)
C5 C6 C7B 113.8(11)
C1 C6 C7B 124.4(11)
C12 C7 C8 120.6(6)
C12 C7 C6 119.0(6)
C8 C7 C6 119.7(7)
C9 C8 C7 120.6(7)
C9 C8 H8 119.7
C7 C8 H8 119.7
C8 C9 C10 119.1(7)
C8 C9 H9 120.4
C10 C9 H9 120.4
C11 C10 C9 120.5(7)
C11 C10 H10 119.8
C9 C10 H10 119.8
C10 C11 C12 121.2(7)
C10 C11 H11 119.4
C12 C11 H11 119.4
C11 C12 C7 118.0(7)
C11 C12 C13 120.5(7)
C7 C12 C13 121.5(6)
C8B C7B C12B 120.0
C8B C7B C6 121.0(16)
C12B C7B C6 118.6(16)
C9B C8B C7B 120.0
C9B C8B H8B 120.0
C7B C8B H8B 120.0
C8B C9B C10B 120.0
C8B C9B H9B 120.0
C10B C9B H9B 120.0
C11B C10B C9B 120.0
C11B C10B H10B 120.0
C9B C10B H10B 120.0
C10B C11B C12B 120.0
C10B C11B H11B 120.0
C12B C11B H11B 120.0
C11B C12B C7B 120.0
C11B C12B C13B 119(2)
C7B C12B C13B 120(2)
C12B C13B H13D 109.5
C12B C13B H13E 109.5
H13D C13B H13E 109.5
C12B C13B H13F 109.5
H13D C13B H13F 109.5
H13E C13B H13F 109.5
C19 C14 C15 110.1(5)
C19 C14 P1 110.5(4)
C15 C14 P1 110.9(4)
C19 C14 H14 108.4
C15 C14 H14 108.4
P1 C14 H14 108.4
C16 C15 C14 110.6(5)
C16 C15 H15A 109.5
C14 C15 H15A 109.5
C16 C15 H15B 109.5
C14 C15 H15B 109.5
H15A C15 H15B 108.1
C17 C16 C15 111.8(6)
C17 C16 H16A 109.3
C15 C16 H16A 109.3
C17 C16 H16B 109.3
C15 C16 H16B 109.3
H16A C16 H16B 107.9
C16 C17 C18 111.1(5)
C16 C17 H17A 109.4
C18 C17 H17A 109.4
C16 C17 H17B 109.4
C18 C17 H17B 109.4
H17A C17 H17B 108.0
C17 C18 C19 111.6(5)
C17 C18 H18A 109.3
C19 C18 H18A 109.3
C17 C18 H18B 109.3
C19 C18 H18B 109.3
H18A C18 H18B 108.0
C14 C19 C18 111.5(5)
C14 C19 H19A 109.3
C18 C19 H19A 109.3
C14 C19 H19B 109.3
C18 C19 H19B 109.3
H19A C19 H19B 108.0
C25 C20 C21 110.3(4)
C25 C20 P1 114.4(4)
C21 C20 P1 111.4(4)
C25 C20 H20 106.7
C21 C20 H20 106.7
P1 C20 H20 106.7
C20 C21 C22 110.2(4)
C20 C21 H21A 109.6
C22 C21 H21A 109.6
C20 C21 H21B 109.6
C22 C21 H21B 109.6
H21A C21 H21B 108.1
C23 C22 C21 110.9(5)
C23 C22 H22A 109.5
C21 C22 H22A 109.5
C23 C22 H22B 109.5
C21 C22 H22B 109.5
H22A C22 H22B 108.1
C24 C23 C22 110.7(5)
C24 C23 H23A 109.5
C22 C23 H23A 109.5
C24 C23 H23B 109.5
C22 C23 H23B 109.5
H23A C23 H23B 108.1
C23 C24 C25 111.4(4)
C23 C24 H24A 109.3
C25 C24 H24A 109.3
C23 C24 H24B 109.3
C25 C24 H24B 109.3
H24A C24 H24B 108.0
C20 C25 C24 111.6(5)
C20 C25 H25A 109.3
C24 C25 H25A 109.3
C20 C25 H25B 109.3
C24 C25 H25B 109.3
H25A C25 H25B 108.0
C1 P1 C14 105.4(3)
C1 P1 C20 107.6(2)
C14 P1 C20 106.2(2)
C1 P1 Au1 115.71(19)
C14 P1 Au1 111.76(19)
C20 P1 Au1 109.58(18)

loop_
_geom_bond_atom_site_label_1
_geom_bond_atom_site_label_2
_geom_bond_distance
Au1 P1 2.2497(15)
Au1 Br1 2.4042(7)
C1 C6 1.399(7)
C1 C2 1.403(8)
C1 P1 1.827(6)
C2 C3 1.383(8)
C2 H2 0.9500
C3 C4 1.381(9)
C3 H3 0.9500
C4 C5 1.379(9)
C4 H4 0.9500
C5 C6 1.397(8)
C5 H5 0.9500
C6 C7 1.498(8)
C6 C7B 1.561(15)
C7 C12 1.394(10)
C7 C8 1.398(10)
C8 C9 1.377(11)
C8 H8 0.9500
C9 C10 1.388(12)
C9 H9 0.9500
C10 C11 1.384(12)
C10 H10 0.9500
C11 C12 1.391(10)
C11 H11 0.9500
C12 C13 1.515(10)
C13 H13A 0.9800
C13 H13B 0.9800
C13 H13C 0.9800
C7B C8B 1.3900
C7B C12B 1.3900
C8B C9B 1.3900
C8B H8B 0.9500
C9B C10B 1.3900
C9B H9B 0.9500
C10B C11B 1.3900
C10B H10B 0.9500
C11B C12B 1.3900
C11B H11B 0.9500
C12B C13B 1.52(2)
C13B H13D 0.9800
C13B H13E 0.9800
C13B H13F 0.9800
C14 C19 1.526(8)
C14 C15 1.537(7)
C14 P1 1.838(5)
C14 H14 1.0000
C15 C16 1.522(9)
C15 H15A 0.9900
C15 H15B 0.9900
C16 C17 1.517(10)
C16 H16A 0.9900
C16 H16B 0.9900
C17 C18 1.526(9)
C17 H17A 0.9900
C17 H17B 0.9900
C18 C19 1.532(8)
C18 H18A 0.9900
C18 H18B 0.9900
C19 H19A 0.9900
C19 H19B 0.9900
C20 C25 1.531(8)
C20 C21 1.536(7)
C20 P1 1.846(5)
C20 H20 1.0000
C21 C22 1.545(7)
C21 H21A 0.9900
C21 H21B 0.9900
C22 C23 1.527(8)
C22 H22A 0.9900
C22 H22B 0.9900
C23 C24 1.522(8)
C23 H23A 0.9900
C23 H23B 0.9900
C24 C25 1.532(7)
C24 H24A 0.9900
C24 H24B 0.9900
C25 H25A 0.9900
C25 H25B 0.9900
